data_4512465
loop_
_publ_author_name
'Liu, Ding'
'Lu, Ying'
'Tan, Hua-Qiao'
'Wang, Ting-Ting'
'Wang, En-Bo'

_publ_section_title
;
 Series of Organic--Inorganic Hybrid Rare Earth Derivatives Based on
 [MnV13O38]7--Polyoxoanion: Syntheses, Structures, and Magnetic and
 Electrochemical Properties
;
_journal_issue 1
_journal_name_full 'Crystal Growth &amp; Design'
_journal_page_first 103
_journal_paper_doi 10.1021/cg500955d
_journal_volume 15
_journal_year 2015
_chemical_formula_sum 'C3 H33 K2 Mn N Nd O51 V13'
_chemical_formula_weight 1838.90
_chemical_name_systematic
; 
 ? 
;
_space_group_IT_number 14
_symmetry_cell_setting monoclinic
_symmetry_space_group_name_Hall '-P 2yn'
_symmetry_space_group_name_H-M 'P 1 21/n 1'
_atom_sites_solution_hydrogens none
_atom_sites_solution_primary direct
_atom_sites_solution_secondary difmap
_audit_creation_method SHELXL-97
_cell_angle_alpha 90.00
_cell_angle_beta 95.07(3)
_cell_angle_gamma 90.00
_cell_formula_units_Z 4
_cell_length_a 12.619(3)
_cell_length_b 19.525(4)
_cell_length_c 21.983(4)
_cell_measurement_reflns_used 9469
_cell_measurement_temperature 293(2)
_cell_measurement_theta_max 25.00
_cell_measurement_theta_min 3.10
_cell_volume 5395(2)
_computing_structure_refinement 'SHELXL-97 (Sheldrick, 1997)'
_computing_structure_solution 'SHELXS-97 (Sheldrick, 1990)'
_diffrn_ambient_temperature 293(2)
_diffrn_detector_area_resol_mean 0.01
_diffrn_measured_fraction_theta_full 0.998
_diffrn_measured_fraction_theta_max 0.998
_diffrn_measurement_device_type 'Rigaku R-AXIS RAPID IP'
_diffrn_measurement_method Oscillation
_diffrn_radiation_monochromator graphite
_diffrn_radiation_source 'fine-focus sealed tube'
_diffrn_radiation_type MoK\a
_diffrn_radiation_wavelength 0.71073
_diffrn_reflns_av_R_equivalents 0.0822
_diffrn_reflns_av_sigmaI/netI 0.0694
_diffrn_reflns_limit_h_max 15
_diffrn_reflns_limit_h_min -14
_diffrn_reflns_limit_k_max 23
_diffrn_reflns_limit_k_min -23
_diffrn_reflns_limit_l_max 26
_diffrn_reflns_limit_l_min -24
_diffrn_reflns_number 39419
_diffrn_reflns_theta_full 25.00
_diffrn_reflns_theta_max 25.00
_diffrn_reflns_theta_min 3.10
_diffrn_standards_decay_% none
_diffrn_standards_interval_count 0
_diffrn_standards_interval_time 0
_diffrn_standards_number 0
_exptl_absorpt_coefficient_mu 3.570
_exptl_absorpt_correction_T_max 0.623
_exptl_absorpt_correction_T_min 0.555
_exptl_absorpt_correction_type multi-scan
_exptl_absorpt_process_details 'ABSCOR by T.Higashi    8 March, 1995'
_exptl_crystal_colour brown
_exptl_crystal_density_diffrn 2.264
_exptl_crystal_density_method 'not measured'
_exptl_crystal_description block
_exptl_crystal_F_000 3552
_exptl_crystal_size_max 0.31
_exptl_crystal_size_mid 0.24
_exptl_crystal_size_min 0.23
_platon_squeeze_details
;
;
_refine_diff_density_max 2.081
_refine_diff_density_min -1.047
_refine_diff_density_rms 0.210
_refine_ls_extinction_method none
_refine_ls_goodness_of_fit_ref 1.033
_refine_ls_hydrogen_treatment none
_refine_ls_matrix_type full
_refine_ls_number_parameters 610
_refine_ls_number_reflns 9469
_refine_ls_number_restraints 0
_refine_ls_restrained_S_all 1.033
_refine_ls_R_factor_all 0.0955
_refine_ls_R_factor_gt 0.0659
_refine_ls_shift/su_max 0.000
_refine_ls_shift/su_mean 0.000
_refine_ls_structure_factor_coef Fsqd
_refine_ls_weighting_details 'calc w=1/[\s^2^(Fo^2^)+(0.0100P)^2^+140.0000P] where P=(Fo^2^+2Fc^2^)/3'
_refine_ls_weighting_scheme calc
_refine_ls_wR_factor_gt 0.1494
_refine_ls_wR_factor_ref 0.1625
_reflns_number_gt 6684
_reflns_number_total 9469
_reflns_threshold_expression >2sigma(I)
_cod_data_source_file cg500955d_si_004.cif
_cod_data_source_block 1
_cod_depositor_comments
;
The following automatic conversions were performed:

'_symmetry_cell_setting' value 'Monoclinic' changed to 'monoclinic'
according to
/home/saulius/struct/COD-crude-data--automatic-downloads/rss-feeds/ACS/lib/dictionaries/cif_core.dic
dictionary named 'cif_core.dic' version 2.4.2 from 2011-04-26.

Automatic conversion script
Id: cif_fix_values 2935 2014-11-11 08:27:57Z andrius 

 Adding full bibliography for 4512461--4512466.cif.
;
_cod_original_cell_volume 5395.0(19)
_cod_original_sg_symbol_H-M P2(1)/n
_cod_database_code 4512465

loop_
_symmetry_equiv_pos_as_xyz
'x, y, z'
'-x+1/2, y+1/2, -z+1/2'
'-x, -y, -z'
'x-1/2, -y-1/2, z-1/2'

loop_
_atom_site_label
_atom_site_type_symbol
_atom_site_fract_x
_atom_site_fract_y
_atom_site_fract_z
_atom_site_U_iso_or_equiv
_atom_site_adp_type
_atom_site_occupancy
_atom_site_symmetry_multiplicity
_atom_site_calc_flag
_atom_site_refinement_flags
_atom_site_disorder_assembly
_atom_site_disorder_group
Nd1 Nd 0.22924(5) -0.23607(3) 0.00438(3) 0.03011(17) Uani 1 1 d . . .
V2 V 0.54527(14) -0.26647(10) 0.34226(8) 0.0267(4) Uani 1 1 d . . .
Mn1 Mn 0.48746(12) -0.18861(8) 0.20891(7) 0.0234(4) Uani 1 1 d . . .
V4 V 0.50879(15) -0.26322(11) 0.08759(8) 0.0299(4) Uani 1 1 d . . .
V5 V 0.55826(15) -0.33929(10) 0.21480(9) 0.0295(4) Uani 1 1 d . . .
V6 V 0.43780(17) -0.03631(10) 0.20595(9) 0.0329(5) Uani 1 1 d . . .
V7 V 0.66597(16) -0.13975(12) 0.13406(9) 0.0361(5) Uani 1 1 d . . .
V8 V 0.32232(15) -0.30587(10) 0.16515(8) 0.0278(4) Uani 1 1 d . . .
V9 V 0.25800(15) -0.14995(10) 0.16357(8) 0.0275(4) Uani 1 1 d . . .
V10 V 0.31177(14) -0.22885(10) 0.29005(8) 0.0280(4) Uani 1 1 d . . .
V11 V 0.71528(15) -0.21130(11) 0.25939(9) 0.0330(5) Uani 1 1 d . . .
V12 V 0.43496(15) -0.11042(10) 0.08069(8) 0.0291(4) Uani 1 1 d . . .
V13 V 0.48908(16) -0.11199(10) 0.32981(9) 0.0319(5) Uani 1 1 d . . .
V14 V 0.25636(17) -0.07308(11) 0.28745(10) 0.0374(5) Uani 1 1 d . . .
V15 V 0.74238(16) -0.29140(13) 0.13965(10) 0.0416(6) Uani 1 1 d . . .
O38 O 0.6276(6) -0.2441(4) 0.4006(3) 0.0310(18) Uani 1 1 d . . .
O37 O 0.4947(6) -0.3381(4) 0.3619(4) 0.036(2) Uani 1 1 d . . .
O36 O 0.2711(6) -0.2981(4) 0.3189(4) 0.037(2) Uani 1 1 d . . .
O35 O 0.5774(6) -0.1744(4) 0.2827(3) 0.0270(17) Uani 1 1 d . . .
O34 O 0.2472(6) -0.2358(4) 0.2063(3) 0.0302(17) Uani 1 1 d . . .
O33 O 0.4610(6) -0.3324(4) 0.1411(3) 0.0297(18) Uani 1 1 d . . .
O32 O 0.5960(5) -0.2358(4) 0.1763(3) 0.0276(16) Uani 1 1 d . . .
O31 O 0.1811(6) -0.1028(4) 0.2081(4) 0.0348(19) Uani 1 1 d . . .
O30 O 0.3976(6) -0.2045(4) 0.1375(3) 0.0272(17) Uani 1 1 d . . .
O29 O 0.5213(6) -0.0416(4) 0.2787(4) 0.0348(19) Uani 1 1 d . . .
O28 O 0.3480(6) -0.1408(4) 0.0260(3) 0.0330(19) Uani 1 1 d . . .
O27 O 0.2251(6) -0.1664(4) 0.3117(4) 0.037(2) Uani 1 1 d . . .
O26 O 0.5309(6) -0.1075(4) 0.1693(3) 0.0273(17) Uani 1 1 d . . .
O25 O 0.4776(7) -0.0404(5) 0.0538(4) 0.042(2) Uani 1 1 d . . .
O24 O 0.4292(6) -0.2036(4) 0.3473(3) 0.0278(17) Uani 1 1 d . . .
O23 O 0.6397(6) -0.2975(4) 0.2838(3) 0.0297(18) Uani 1 1 d . . .
O22 O 0.4388(5) -0.2707(4) 0.2433(3) 0.0256(16) Uani 1 1 d . . .
O21 O 0.1839(6) -0.1678(4) 0.1007(3) 0.036(2) Uani 1 1 d . . .
O20 O 0.7326(6) -0.1371(4) 0.2127(4) 0.036(2) Uani 1 1 d . . .
O19 O 0.3823(6) -0.1385(4) 0.2423(3) 0.0272(17) Uani 1 1 d . . .
O18 O 0.5675(7) -0.0996(4) 0.3893(4) 0.041(2) Uani 1 1 d . . .
O17 O 0.3411(6) -0.0744(4) 0.1373(3) 0.0302(18) Uani 1 1 d . . .
O16 O 0.4249(6) -0.2765(4) 0.0290(3) 0.036(2) Uani 1 1 d . . .
O15 O 0.2507(6) -0.3067(4) 0.0980(4) 0.037(2) Uani 1 1 d . . .
O14 O 0.2865(7) -0.3732(4) 0.2001(4) 0.040(2) Uani 1 1 d . . .
O13 O 0.3225(6) -0.0081(4) 0.2422(4) 0.036(2) Uani 1 1 d . . .
O12 O 0.7980(6) -0.2668(5) 0.2148(4) 0.041(2) Uani 1 1 d . . .
O11 O 0.3665(6) -0.0714(4) 0.3482(3) 0.037(2) Uani 1 1 d . . .
O10 O 0.4797(7) 0.0304(4) 0.1751(4) 0.045(2) Uani 1 1 d . . .
O9 O 0.7912(6) -0.1960(5) 0.3192(4) 0.042(2) Uani 1 1 d . . .
O8 O 0.7546(6) -0.2029(5) 0.1093(4) 0.042(2) Uani 1 1 d . . .
O7 O 0.6234(6) -0.3018(5) 0.0734(4) 0.038(2) Uani 1 1 d . . .
O6 O 0.6659(6) -0.3644(5) 0.1775(4) 0.041(2) Uani 1 1 d . . .
O5 O 0.7028(7) -0.0701(5) 0.1046(4) 0.049(2) Uani 1 1 d . . .
O4 O 0.5177(7) -0.4084(4) 0.2433(4) 0.039(2) Uani 1 1 d . . .
O3 O 0.5532(6) -0.1708(4) 0.0716(3) 0.0320(18) Uani 1 1 d . . .
O2 O 0.1641(8) -0.0302(5) 0.3141(4) 0.053(3) Uani 1 1 d . . .
O1 O 0.8362(7) -0.3319(6) 0.1127(4) 0.059(3) Uani 1 1 d . . .
O1W O 0.0534(7) -0.2699(6) 0.0235(4) 0.065(3) Uani 1 1 d . . .
O2W O 0.1335(8) -0.1314(5) -0.0338(4) 0.062(3) Uani 1 1 d . . .
O3W O 0.2444(9) -0.3559(5) -0.0310(5) 0.065(3) Uani 1 1 d . . .
O4W O 0.4240(12) 0.1491(8) 0.0550(7) 0.109(5) Uiso 1 1 d . . .
O5W O 0.7677(14) 0.0723(9) 0.1720(8) 0.132(6) Uiso 1 1 d . . .
O6W O 0.5275(15) -0.5164(10) 0.3651(9) 0.142(7) Uiso 1 1 d . . .
O7W O 0.2397(10) -0.4488(7) 0.4183(5) 0.082(4) Uani 1 1 d . . .
O8W O 0.3402(7) -0.2147(5) -0.0838(4) 0.046(2) Uani 1 1 d . . .
K2 K 0.3503(2) -0.43536(17) 0.31387(14) 0.0514(8) Uani 1 1 d . . .
K1 K 0.6180(3) 0.06341(18) 0.07544(15) 0.0600(10) Uani 1 1 d . . .
N1 N -0.1215(16) -0.2689(12) -0.0179(9) 0.109(6) Uiso 1 1 d . . .
C1 C -0.0277(14) -0.2973(13) 0.0014(8) 0.089(7) Uani 1 1 d . . .
C2 C -0.128(3) -0.200(2) -0.0139(17) 0.178(14) Uiso 1 1 d . . .
C3 C -0.207(3) -0.3148(19) -0.0381(16) 0.170(13) Uiso 1 1 d . . .
OW7 O 0.463(2) -0.4046(16) -0.0723(14) 0.107(9) Uiso 0.50 1 d P . .
OW1 O 0.0500(18) -0.2302(12) 0.3789(11) 0.073(6) Uiso 0.50 1 d P . .
OW2 O 0.0412(11) -0.2791(8) 0.1571(7) 0.099(4) Uiso 1 1 d . . .
OW3 O 0.7625(13) -0.4981(9) 0.2221(8) 0.042(4) Uiso 0.50 1 d P . .
OW8 O 0.114(2) 0.0007(14) -0.0036(13) 0.094(8) Uiso 0.50 1 d P . .
OW4 O 0.5728(16) -0.5649(11) 0.2145(9) 0.057(5) Uiso 0.50 1 d P . .
OW5 O 0.0076(19) -0.1941(13) 0.2548(11) 0.076(7) Uiso 0.50 1 d P . .
OW6A O 0.192(2) -0.4479(14) 0.0848(12) 0.084(7) Uiso 0.50 1 d P A 1
OW6B O 0.071(2) -0.4104(14) 0.1476(12) 0.086(8) Uiso 0.50 1 d P B 2

loop_
_atom_site_aniso_label
_atom_site_aniso_U_11
_atom_site_aniso_U_22
_atom_site_aniso_U_33
_atom_site_aniso_U_23
_atom_site_aniso_U_13
_atom_site_aniso_U_12
Nd1 0.0326(3) 0.0332(3) 0.0225(3) 0.0008(3) -0.0091(2) -0.0027(3)
V2 0.0270(9) 0.0308(10) 0.0206(9) 0.0034(8) -0.0071(7) 0.0005(8)
Mn1 0.0238(8) 0.0265(9) 0.0186(8) 0.0010(7) -0.0056(6) -0.0011(7)
V4 0.0308(10) 0.0375(11) 0.0203(9) -0.0009(9) -0.0040(8) 0.0005(9)
V5 0.0320(10) 0.0290(11) 0.0259(10) 0.0006(8) -0.0071(8) 0.0039(8)
V6 0.0415(12) 0.0267(11) 0.0286(11) 0.0009(9) -0.0081(9) -0.0015(9)
V7 0.0298(11) 0.0488(13) 0.0285(11) 0.0074(10) -0.0037(8) -0.0091(9)
V8 0.0295(10) 0.0277(10) 0.0245(10) 0.0025(8) -0.0071(8) -0.0037(8)
V9 0.0273(10) 0.0310(11) 0.0226(10) 0.0031(8) -0.0055(8) 0.0005(8)
V10 0.0254(9) 0.0354(11) 0.0226(9) 0.0043(9) -0.0017(7) -0.0001(8)
V11 0.0252(10) 0.0463(13) 0.0263(10) 0.0027(9) -0.0053(8) -0.0030(9)
V12 0.0329(10) 0.0323(11) 0.0204(9) 0.0051(8) -0.0064(8) -0.0060(8)
V13 0.0378(11) 0.0319(11) 0.0240(10) -0.0022(8) -0.0089(8) 0.0024(9)
V14 0.0400(12) 0.0383(12) 0.0328(11) -0.0030(9) -0.0023(9) 0.0105(9)
V15 0.0302(11) 0.0592(15) 0.0350(12) -0.0026(11) 0.0003(9) 0.0065(10)
O38 0.033(4) 0.032(4) 0.026(4) 0.005(3) -0.009(3) -0.001(3)
O37 0.041(5) 0.034(5) 0.031(4) 0.008(4) -0.008(4) -0.008(4)
O36 0.036(5) 0.043(5) 0.033(5) 0.011(4) -0.003(4) 0.001(4)
O35 0.026(4) 0.027(4) 0.026(4) 0.003(3) -0.007(3) 0.003(3)
O34 0.030(4) 0.034(4) 0.025(4) 0.001(4) -0.006(3) 0.001(3)
O33 0.031(4) 0.031(4) 0.025(4) 0.000(3) -0.005(3) -0.002(3)
O32 0.025(4) 0.038(4) 0.019(4) 0.004(3) -0.001(3) 0.003(3)
O31 0.030(4) 0.037(5) 0.036(5) -0.003(4) -0.008(3) 0.009(4)
O30 0.030(4) 0.030(4) 0.020(4) -0.002(3) -0.007(3) -0.001(3)
O29 0.041(5) 0.032(5) 0.029(4) -0.002(4) -0.007(4) -0.005(4)
O28 0.039(5) 0.034(5) 0.025(4) 0.006(4) -0.007(3) -0.004(4)
O27 0.033(4) 0.042(5) 0.036(5) 0.004(4) -0.003(4) 0.002(4)
O26 0.029(4) 0.029(4) 0.023(4) 0.006(3) -0.003(3) -0.005(3)
O25 0.053(5) 0.044(5) 0.027(4) 0.008(4) -0.007(4) -0.016(4)
O24 0.027(4) 0.033(4) 0.022(4) 0.003(3) -0.002(3) 0.000(3)
O23 0.026(4) 0.036(4) 0.025(4) 0.003(3) -0.008(3) 0.004(3)
O22 0.027(4) 0.026(4) 0.023(4) 0.002(3) -0.004(3) -0.005(3)
O21 0.039(5) 0.042(5) 0.024(4) 0.004(4) -0.010(3) 0.000(4)
O20 0.031(4) 0.044(5) 0.031(4) 0.006(4) -0.002(3) -0.009(4)
O19 0.029(4) 0.029(4) 0.023(4) 0.001(3) -0.005(3) 0.002(3)
O18 0.050(5) 0.042(5) 0.029(4) -0.003(4) -0.014(4) -0.001(4)
O17 0.034(4) 0.031(4) 0.023(4) -0.002(3) -0.010(3) -0.001(3)
O16 0.040(5) 0.043(5) 0.024(4) -0.007(4) -0.004(3) 0.000(4)
O15 0.042(5) 0.038(5) 0.029(4) 0.004(4) -0.009(4) -0.004(4)
O14 0.044(5) 0.033(5) 0.041(5) 0.007(4) -0.011(4) -0.009(4)
O13 0.044(5) 0.029(4) 0.031(4) -0.005(4) -0.009(4) 0.011(4)
O12 0.025(4) 0.059(6) 0.038(5) 0.005(4) -0.004(3) 0.006(4)
O11 0.043(5) 0.040(5) 0.025(4) -0.006(4) -0.005(4) 0.004(4)
O10 0.063(6) 0.028(5) 0.041(5) 0.007(4) -0.008(4) -0.007(4)
O9 0.032(4) 0.059(6) 0.034(5) 0.005(4) -0.012(4) -0.002(4)
O8 0.031(4) 0.064(6) 0.031(5) -0.001(4) 0.000(4) 0.001(4)
O7 0.034(4) 0.049(5) 0.031(4) -0.003(4) 0.001(4) 0.007(4)
O6 0.035(5) 0.047(5) 0.039(5) -0.007(4) -0.006(4) 0.010(4)
O5 0.048(5) 0.058(6) 0.039(5) 0.008(5) -0.004(4) -0.017(5)
O4 0.044(5) 0.037(5) 0.033(5) -0.001(4) -0.008(4) 0.001(4)
O3 0.032(4) 0.041(5) 0.023(4) 0.003(4) 0.000(3) -0.002(4)
O2 0.058(6) 0.057(6) 0.044(6) -0.004(5) 0.007(4) 0.021(5)
O1 0.042(5) 0.092(8) 0.046(6) -0.013(6) 0.010(4) 0.014(5)
O1W 0.039(5) 0.107(9) 0.047(6) 0.002(6) -0.008(5) -0.021(6)
O2W 0.076(7) 0.051(6) 0.053(6) -0.011(5) -0.033(5) 0.016(5)
O3W 0.083(8) 0.044(6) 0.060(7) -0.009(5) -0.036(6) 0.004(5)
O7W 0.094(9) 0.086(9) 0.065(8) -0.011(7) 0.006(6) -0.041(7)
O8W 0.047(5) 0.061(6) 0.028(4) -0.006(4) -0.005(4) -0.011(4)
K2 0.0531(18) 0.0504(19) 0.0485(18) 0.0015(15) -0.0075(14) -0.0166(15)
K1 0.071(2) 0.058(2) 0.0477(19) 0.0182(16) -0.0159(16) -0.0264(17)
C1 0.054(11) 0.16(2) 0.051(10) -0.004(12) 0.008(8) 0.002(12)

loop_
_atom_type_symbol
_atom_type_description
_atom_type_scat_dispersion_real
_atom_type_scat_dispersion_imag
_atom_type_scat_source
C C 0.0033 0.0016 'International Tables Vol C Tables 4.2.6.8 and 6.1.1.4'
H H 0.0000 0.0000 'International Tables Vol C Tables 4.2.6.8 and 6.1.1.4'
N N 0.0061 0.0033 'International Tables Vol C Tables 4.2.6.8 and 6.1.1.4'
O O 0.0106 0.0060 'International Tables Vol C Tables 4.2.6.8 and 6.1.1.4'
V V 0.3005 0.5294 'International Tables Vol C Tables 4.2.6.8 and 6.1.1.4'
Nd Nd -0.1943 3.0179 'International Tables Vol C Tables 4.2.6.8 and 6.1.1.4'
Mn Mn 0.3368 0.7283 'International Tables Vol C Tables 4.2.6.8 and 6.1.1.4'
K K 0.2009 0.2494 'International Tables Vol C Tables 4.2.6.8 and 6.1.1.4'

loop_
_geom_angle_atom_site_label_1
_geom_angle_atom_site_label_2
_geom_angle_atom_site_label_3
_geom_angle
_geom_angle_site_symmetry_1
_geom_angle_site_symmetry_3
O1W Nd1 O28 138.6(4) . .
O1W Nd1 O15 74.6(3) . .
O28 Nd1 O15 104.2(2) . .
O1W Nd1 O3W 83.9(4) . .
O28 Nd1 O3W 136.6(3) . .
O15 Nd1 O3W 74.3(3) . .
O1W Nd1 O2W 81.7(4) . .
O28 Nd1 O2W 73.0(3) . .
O15 Nd1 O2W 139.0(3) . .
O3W Nd1 O2W 136.1(3) . .
O1W Nd1 O8W 140.2(3) . .
O28 Nd1 O8W 69.3(3) . .
O15 Nd1 O8W 134.7(3) . .
O3W Nd1 O8W 81.5(4) . .
O2W Nd1 O8W 83.8(4) . .
O1W Nd1 O38 73.4(3) . 4
O28 Nd1 O38 123.4(2) . 4
O15 Nd1 O38 132.1(3) . 4
O3W Nd1 O38 67.8(3) . 4
O2W Nd1 O38 68.4(3) . 4
O8W Nd1 O38 66.8(3) . 4
O1W Nd1 O16 139.3(3) . .
O28 Nd1 O16 68.3(3) . .
O15 Nd1 O16 68.0(3) . .
O3W Nd1 O16 71.4(3) . .
O2W Nd1 O16 138.1(3) . .
O8W Nd1 O16 68.3(3) . .
O38 Nd1 O16 122.2(2) 4 .
O1W Nd1 O21 74.0(3) . .
O28 Nd1 O21 67.8(3) . .
O15 Nd1 O21 68.0(3) . .
O3W Nd1 O21 140.0(3) . .
O2W Nd1 O21 73.6(3) . .
O8W Nd1 O21 135.7(3) . .
O38 Nd1 O21 132.5(2) 4 .
O16 Nd1 O21 105.0(2) . .
O1W Nd1 K1 137.8(3) . 3_655
O28 Nd1 K1 35.70(18) . 3_655
O15 Nd1 K1 138.73(18) . 3_655
O3W Nd1 K1 123.9(3) . 3_655
O2W Nd1 K1 56.2(3) . 3_655
O8W Nd1 K1 42.6(2) . 3_655
O38 Nd1 K1 87.85(18) 4 3_655
O16 Nd1 K1 82.67(19) . 3_655
O21 Nd1 K1 93.93(19) . 3_655
O37 V2 O38 105.1(4) . .
O37 V2 O24 102.5(4) . .
O38 V2 O24 102.7(4) . .
O37 V2 O23 100.9(4) . .
O38 V2 O23 102.7(4) . .
O24 V2 O23 139.4(3) . .
O37 V2 O35 158.8(3) . .
O38 V2 O35 96.1(3) . .
O24 V2 O35 72.8(3) . .
O23 V2 O35 73.3(3) . .
O37 V2 O22 90.6(3) . .
O38 V2 O22 164.3(3) . .
O24 V2 O22 73.2(3) . .
O23 V2 O22 73.8(3) . .
O35 V2 O22 68.2(2) . .
O37 V2 V13 140.7(3) . .
O38 V2 V13 86.2(3) . .
O24 V2 V13 38.3(2) . .
O23 V2 V13 113.4(2) . .
O35 V2 V13 40.1(2) . .
O22 V2 V13 81.47(18) . .
O32 Mn1 O19 177.8(3) . .
O32 Mn1 O30 90.4(3) . .
O19 Mn1 O30 91.0(3) . .
O32 Mn1 O22 90.6(3) . .
O19 Mn1 O22 91.1(3) . .
O30 Mn1 O22 90.0(3) . .
O32 Mn1 O26 89.1(3) . .
O19 Mn1 O26 89.3(3) . .
O30 Mn1 O26 86.1(3) . .
O22 Mn1 O26 176.1(3) . .
O32 Mn1 O35 89.8(3) . .
O19 Mn1 O35 88.9(3) . .
O30 Mn1 O35 178.5(3) . .
O22 Mn1 O35 88.5(3) . .
O26 Mn1 O35 95.4(3) . .
O32 Mn1 V11 49.9(2) . .
O19 Mn1 V11 128.6(2) . .
O30 Mn1 V11 140.1(2) . .
O22 Mn1 V11 93.5(2) . .
O26 Mn1 V11 89.3(2) . .
O35 Mn1 V11 40.3(2) . .
O32 Mn1 V6 129.7(3) . .
O19 Mn1 V6 48.5(2) . .
O30 Mn1 V6 92.0(2) . .
O22 Mn1 V6 139.6(2) . .
O26 Mn1 V6 41.1(2) . .
O35 Mn1 V6 89.0(2) . .
V11 Mn1 V6 109.82(7) . .
O32 Mn1 V13 129.4(2) . .
O19 Mn1 V13 49.1(2) . .
O30 Mn1 V13 140.1(2) . .
O22 Mn1 V13 92.6(2) . .
O26 Mn1 V13 90.6(2) . .
O35 Mn1 V13 39.9(2) . .
V11 Mn1 V13 79.56(7) . .
V6 Mn1 V13 61.56(6) . .
O32 Mn1 V7 48.7(2) . .
O19 Mn1 V7 129.5(2) . .
O30 Mn1 V7 91.2(2) . .
O22 Mn1 V7 139.3(2) . .
O26 Mn1 V7 40.7(2) . .
O35 Mn1 V7 90.1(2) . .
V11 Mn1 V7 61.38(6) . .
V6 Mn1 V7 81.00(7) . .
V13 Mn1 V7 111.57(8) . .
O32 Mn1 V10 134.1(3) . .
O19 Mn1 V10 47.5(2) . .
O30 Mn1 V10 91.7(2) . .
O22 Mn1 V10 43.6(2) . .
O26 Mn1 V10 136.7(2) . .
O35 Mn1 V10 87.1(2) . .
V11 Mn1 V10 117.51(7) . .
V6 Mn1 V10 96.02(7) . .
V13 Mn1 V10 64.43(7) . .
V7 Mn1 V10 175.91(8) . .
O32 Mn1 V4 45.7(2) . .
O19 Mn1 V4 135.7(2) . .
O30 Mn1 V4 44.7(2) . .
O22 Mn1 V4 90.1(2) . .
O26 Mn1 V4 87.0(2) . .
O35 Mn1 V4 135.5(2) . .
V11 Mn1 V4 95.50(7) . .
V6 Mn1 V4 118.65(7) . .
V13 Mn1 V4 174.52(8) . .
V7 Mn1 V4 63.61(7) . .
V10 Mn1 V4 120.44(7) . .
O16 V4 O7 107.1(4) . .
O16 V4 O33 99.0(4) . .
O7 V4 O33 96.9(4) . .
O16 V4 O3 100.7(4) . .
O7 V4 O3 96.7(4) . .
O33 V4 O3 151.6(3) . .
O16 V4 O30 94.6(3) . .
O7 V4 O30 158.3(3) . .
O33 V4 O30 79.1(3) . .
O3 V4 O30 79.0(3) . .
O16 V4 O32 168.4(4) . .
O7 V4 O32 84.5(3) . .
O33 V4 O32 77.9(3) . .
O3 V4 O32 78.7(3) . .
O30 V4 O32 73.9(3) . .
O16 V4 Mn1 131.9(3) . .
O7 V4 Mn1 121.1(3) . .
O33 V4 Mn1 75.3(2) . .
O3 V4 Mn1 76.3(2) . .
O30 V4 Mn1 37.30(17) . .
O32 V4 Mn1 36.56(19) . .
O16 V4 V15 142.9(3) . .
O7 V4 V15 35.8(3) . .
O33 V4 V15 89.4(2) . .
O3 V4 V15 87.2(2) . .
O30 V4 V15 122.54(19) . .
O32 V4 V15 48.7(2) . .
Mn1 V4 V15 85.27(7) . .
O4 V5 O6 104.0(5) . .
O4 V5 O23 102.4(4) . .
O6 V5 O23 96.2(4) . .
O4 V5 O33 100.6(4) . .
O6 V5 O33 95.1(4) . .
O23 V5 O33 151.0(3) . .
O4 V5 O22 98.9(4) . .
O6 V5 O22 157.0(4) . .
O23 V5 O22 81.2(3) . .
O33 V5 O22 78.0(3) . .
O4 V5 O32 172.9(4) . .
O6 V5 O32 82.8(4) . .
O23 V5 O32 78.6(3) . .
O33 V5 O32 76.4(3) . .
O22 V5 O32 74.2(3) . .
O4 V5 Mn1 136.5(3) . .
O6 V5 Mn1 119.5(3) . .
O23 V5 Mn1 76.2(2) . .
O33 V5 Mn1 74.9(2) . .
O22 V5 Mn1 37.6(2) . .
O32 V5 Mn1 36.64(19) . .
O4 V5 V15 138.2(3) . .
O6 V5 V15 34.3(3) . .
O23 V5 V15 85.4(2) . .
O33 V5 V15 89.0(2) . .
O22 V5 V15 122.9(2) . .
O32 V5 V15 48.70(19) . .
Mn1 V5 V15 85.29(7) . .
O4 V5 K2 31.0(3) . .
O6 V5 K2 135.0(3) . .
O23 V5 K2 95.7(2) . .
O33 V5 K2 95.1(2) . .
O22 V5 K2 68.0(2) . .
O32 V5 K2 142.2(2) . .
Mn1 V5 K2 105.56(8) . .
V15 V5 K2 169.06(9) . .
O10 V6 O13 104.5(5) . .
O10 V6 O29 103.4(4) . .
O13 V6 O29 93.2(4) . .
O10 V6 O17 100.8(4) . .
O13 V6 O17 89.1(3) . .
O29 V6 O17 154.3(4) . .
O10 V6 O26 99.6(4) . .
O13 V6 O26 154.2(3) . .
O29 V6 O26 90.0(3) . .
O17 V6 O26 77.4(3) . .
O10 V6 O19 174.3(4) . .
O13 V6 O19 80.1(3) . .
O29 V6 O19 79.5(3) . .
O17 V6 O19 75.7(3) . .
O26 V6 O19 75.3(3) . .
O10 V6 Mn1 137.7(4) . .
O13 V6 Mn1 117.5(3) . .
O29 V6 Mn1 80.0(3) . .
O17 V6 Mn1 76.3(2) . .
O26 V6 Mn1 38.1(2) . .
O19 V6 Mn1 37.42(19) . .
O10 V6 V12 89.0(3) . .
O13 V6 V12 125.9(3) . .
O29 V6 V12 134.9(3) . .
O17 V6 V12 36.8(2) . .
O26 V6 V12 44.93(19) . .
O19 V6 V12 85.57(19) . .
Mn1 V6 V12 63.22(6) . .
O10 V6 V14 136.7(4) . .
O13 V6 V14 32.2(3) . .
O29 V6 V14 83.1(3) . .
O17 V6 V14 85.3(2) . .
O26 V6 V14 123.4(2) . .
O19 V6 V14 48.2(2) . .
Mn1 V6 V14 85.57(7) . .
V12 V6 V14 116.81(8) . .
O10 V6 V13 135.6(3) . .
O13 V6 V13 82.7(3) . .
O29 V6 V13 32.3(3) . .
O17 V6 V13 123.3(2) . .
O26 V6 V13 86.5(2) . .
O19 V6 V13 47.63(17) . .
Mn1 V6 V13 59.38(6) . .
V12 V6 V13 122.60(8) . .
V14 V6 V13 59.62(7) . .
O5 V7 O8 104.6(5) . .
O5 V7 O20 103.3(4) . .
O8 V7 O20 93.3(4) . .
O5 V7 O3 101.4(4) . .
O8 V7 O3 90.5(4) . .
O20 V7 O3 153.2(4) . .
O5 V7 O26 100.1(4) . .
O8 V7 O26 154.2(4) . .
O20 V7 O26 87.9(3) . .
O3 V7 O26 77.5(3) . .
O5 V7 O32 174.3(4) . .
O8 V7 O32 80.4(4) . .
O20 V7 O32 78.8(3) . .
O3 V7 O32 75.7(3) . .
O26 V7 O32 74.6(3) . .
O5 V7 Mn1 137.8(4) . .
O8 V7 Mn1 117.4(3) . .
O20 V7 Mn1 78.6(3) . .
O3 V7 Mn1 76.1(2) . .
O26 V7 Mn1 37.7(2) . .
O32 V7 Mn1 37.04(19) . .
O5 V7 V12 89.3(3) . .
O8 V7 V12 127.4(3) . .
O20 V7 V12 133.0(3) . .
O3 V7 V12 36.9(2) . .
O26 V7 V12 45.1(2) . .
O32 V7 V12 85.50(18) . .
Mn1 V7 V12 63.13(6) . .
O5 V7 V11 134.6(3) . .
O8 V7 V11 83.0(3) . .
O20 V7 V11 31.4(3) . .
O3 V7 V11 123.5(2) . .
O26 V7 V11 84.8(2) . .
O32 V7 V11 47.87(17) . .
Mn1 V7 V11 58.74(6) . .
V12 V7 V11 121.85(9) . .
O5 V7 V15 136.7(4) . .
O8 V7 V15 32.2(3) . .
O20 V7 V15 82.9(3) . .
O3 V7 V15 86.4(2) . .
O26 V7 V15 123.1(2) . .
O32 V7 V15 48.56(19) . .
Mn1 V7 V15 85.54(8) . .
V12 V7 V15 117.94(8) . .
V11 V7 V15 59.97(7) . .
O14 V8 O15 105.2(4) . .
O14 V8 O34 100.7(4) . .
O15 V8 O34 99.9(4) . .
O14 V8 O33 102.1(4) . .
O15 V8 O33 100.8(4) . .
O34 V8 O33 143.8(3) . .
O14 V8 O22 94.4(3) . .
O15 V8 O22 160.4(4) . .
O34 V8 O22 75.1(3) . .
O33 V8 O22 75.4(3) . .
O14 V8 O30 166.0(3) . .
O15 V8 O30 88.8(3) . .
O34 V8 O30 75.3(3) . .
O33 V8 O30 75.8(3) . .
O22 V8 O30 71.6(2) . .
O21 V9 O31 106.7(4) . .
O21 V9 O17 101.2(4) . .
O31 V9 O17 96.4(4) . .
O21 V9 O34 99.6(4) . .
O31 V9 O34 96.9(4) . .
O17 V9 O34 150.8(3) . .
O21 V9 O30 95.1(4) . .
O31 V9 O30 158.2(3) . .
O17 V9 O30 79.7(3) . .
O34 V9 O30 78.3(3) . .
O21 V9 O19 169.1(4) . .
O31 V9 O19 84.2(3) . .
O17 V9 O19 78.1(3) . .
O34 V9 O19 77.6(3) . .
O30 V9 O19 74.0(3) . .
O21 V9 Mn1 132.4(3) . .
O31 V9 Mn1 120.9(3) . .
O17 V9 Mn1 76.3(2) . .
O34 V9 Mn1 74.6(2) . .
O30 V9 Mn1 37.29(18) . .
O19 V9 Mn1 36.7(2) . .
O21 V9 V12 86.8(3) . .
O31 V9 V12 132.7(3) . .
O17 V9 V12 36.3(2) . .
O34 V9 V12 125.9(2) . .
O30 V9 V12 47.6(2) . .
O19 V9 V12 86.4(2) . .
Mn1 V9 V12 62.92(6) . .
O21 V9 V14 142.6(3) . .
O31 V9 V14 35.9(2) . .
O17 V9 V14 86.5(2) . .
O34 V9 V14 89.2(2) . .
O30 V9 V14 122.31(19) . .
O19 V9 V14 48.3(2) . .
Mn1 V9 V14 85.04(7) . .
V12 V9 V14 117.06(8) . .
O36 V10 O27 104.8(4) . .
O36 V10 O24 102.3(4) . .
O27 V10 O24 96.2(4) . .
O36 V10 O34 101.1(4) . .
O27 V10 O34 95.0(3) . .
O24 V10 O34 150.4(3) . .
O36 V10 O22 98.5(4) . .
O27 V10 O22 156.6(4) . .
O24 V10 O22 81.1(3) . .
O34 V10 O22 77.8(3) . .
O36 V10 O19 173.0(4) . .
O27 V10 O19 82.1(3) . .
O24 V10 O19 78.1(3) . .
O34 V10 O19 76.5(3) . .
O22 V10 O19 74.6(3) . .
O36 V10 Mn1 136.2(3) . .
O27 V10 Mn1 119.0(3) . .
O24 V10 Mn1 76.1(2) . .
O34 V10 Mn1 74.5(2) . .
O22 V10 Mn1 37.7(2) . .
O19 V10 Mn1 36.90(19) . .
O9 V11 O20 103.1(4) . .
O9 V11 O12 102.8(4) . .
O20 V11 O12 93.8(4) . .
O9 V11 O35 101.3(4) . .
O20 V11 O35 90.5(3) . .
O12 V11 O35 153.8(3) . .
O9 V11 O23 101.5(4) . .
O20 V11 O23 154.4(3) . .
O12 V11 O23 87.4(4) . .
O35 V11 O23 77.9(3) . .
O9 V11 O32 176.2(4) . .
O20 V11 O32 79.6(3) . .
O12 V11 O32 79.6(3) . .
O35 V11 O32 75.9(3) . .
O23 V11 O32 75.5(3) . .
O9 V11 Mn1 139.7(3) . .
O20 V11 Mn1 80.3(2) . .
O12 V11 Mn1 117.1(2) . .
O35 V11 Mn1 38.5(2) . .
O23 V11 Mn1 76.4(2) . .
O32 V11 Mn1 37.63(19) . .
O9 V11 V7 135.3(3) . .
O20 V11 V7 32.5(2) . .
O12 V11 V7 82.6(3) . .
O35 V11 V7 87.4(2) . .
O23 V11 V7 123.1(2) . .
O32 V11 V7 47.6(2) . .
Mn1 V11 V7 59.88(6) . .
O9 V11 V15 133.9(3) . .
O20 V11 V15 83.9(3) . .
O12 V11 V15 31.2(2) . .
O35 V11 V15 124.4(2) . .
O23 V11 V15 84.1(2) . .
O32 V11 V15 48.65(19) . .
Mn1 V11 V15 86.27(7) . .
V7 V11 V15 60.18(7) . .
O25 V12 O28 105.0(4) . .
O25 V12 O17 99.9(4) . .
O28 V12 O17 101.1(4) . .
O25 V12 O3 101.3(4) . .
O28 V12 O3 100.0(4) . .
O17 V12 O3 144.8(3) . .
O25 V12 O26 97.4(3) . .
O28 V12 O26 157.6(3) . .
O17 V12 O26 75.0(3) . .
O3 V12 O26 74.7(3) . .
O25 V12 O30 167.7(3) . .
O28 V12 O30 87.3(3) . .
O17 V12 O30 76.9(3) . .
O3 V12 O30 76.4(3) . .
O26 V12 O30 70.3(3) . .
O25 V12 V7 87.9(3) . .
O28 V12 V7 138.2(3) . .
O17 V12 V7 115.8(2) . .
O3 V12 V7 38.2(2) . .
O26 V12 V7 40.9(2) . .
O30 V12 V7 82.96(18) . .
O25 V12 V9 135.4(4) . .
O28 V12 V9 82.7(3) . .
O17 V12 V9 36.4(2) . .
O3 V12 V9 120.9(2) . .
O26 V12 V9 81.6(2) . .
O30 V12 V9 44.58(19) . .
V7 V12 V9 115.70(8) . .
O25 V12 V6 87.2(3) . .
O28 V12 V6 139.6(3) . .
O17 V12 V6 38.5(2) . .
O3 V12 V6 115.4(2) . .
O26 V12 V6 40.7(2) . .
O30 V12 V6 82.97(19) . .
V7 V12 V6 79.27(7) . .
V9 V12 V6 63.13(7) . .
O25 V12 K1 57.6(3) . 3_655
O28 V12 K1 48.7(3) . 3_655
O17 V12 K1 117.1(2) . 3_655
O3 V12 K1 98.0(2) . 3_655
O26 V12 K1 152.7(2) . 3_655
O30 V12 K1 134.54(19) . 3_655
V7 V12 K1 120.21(10) . 3_655
V9 V12 K1 123.17(9) . 3_655
V6 V12 K1 136.13(10) . 3_655
O18 V13 O11 103.4(4) . .
O18 V13 O29 103.5(4) . .
O11 V13 O29 92.8(4) . .
O18 V13 O24 101.4(4) . .
O11 V13 O24 90.2(4) . .
O29 V13 O24 153.5(3) . .
O18 V13 O35 100.6(4) . .
O11 V13 O35 155.0(3) . .
O29 V13 O35 88.7(3) . .
O24 V13 O35 77.9(3) . .
O18 V13 O19 175.2(4) . .
O11 V13 O19 80.7(3) . .
O29 V13 O19 78.7(3) . .
O24 V13 O19 75.8(3) . .
O35 V13 O19 75.1(3) . .
O18 V13 Mn1 138.5(3) . .
O11 V13 Mn1 117.9(2) . .
O29 V13 Mn1 79.6(3) . .
O24 V13 Mn1 75.7(2) . .
O35 V13 Mn1 37.93(19) . .
O19 V13 Mn1 37.30(19) . .
O18 V13 V14 135.8(3) . .
O11 V13 V14 32.4(2) . .
O29 V13 V14 83.6(3) . .
O24 V13 V14 85.0(2) . .
O35 V13 V14 123.4(2) . .
O19 V13 V14 48.40(19) . .
Mn1 V13 V14 85.70(7) . .
O18 V13 V2 87.4(3) . .
O11 V13 V2 126.6(3) . .
O29 V13 V2 135.9(3) . .
O24 V13 V2 36.7(2) . .
O35 V13 V2 47.2(2) . .
O19 V13 V2 88.1(2) . .
Mn1 V13 V2 65.42(6) . .
V14 V13 V2 117.91(8) . .
O18 V13 V6 135.6(3) . .
O11 V13 V6 82.7(3) . .
O29 V13 V6 32.2(2) . .
O24 V13 V6 122.8(2) . .
O35 V13 V6 85.4(2) . .
O19 V13 V6 46.92(19) . .
Mn1 V13 V6 59.06(6) . .
V14 V13 V6 60.16(7) . .
V2 V13 V6 124.47(8) . .
O2 V14 O11 104.7(4) . .
O2 V14 O13 102.5(5) . .
O11 V14 O13 91.7(4) . .
O2 V14 O27 102.7(5) . .
O11 V14 O27 88.6(4) . .
O13 V14 O27 153.8(4) . .
O2 V14 O31 99.7(4) . .
O11 V14 O31 155.4(4) . .
O13 V14 O31 86.1(3) . .
O27 V14 O31 82.8(3) . .
O2 V14 O19 175.6(4) . .
O11 V14 O19 79.6(3) . .
O13 V14 O19 77.9(3) . .
O27 V14 O19 76.5(3) . .
O31 V14 O19 76.0(3) . .
O2 V14 V13 136.5(4) . .
O11 V14 V13 31.9(3) . .
O13 V14 V13 82.5(2) . .
O27 V14 V13 84.1(2) . .
O31 V14 V13 123.8(2) . .
O19 V14 V13 47.84(17) . .
O2 V14 V9 129.7(4) . .
O11 V14 V9 125.5(3) . .
O13 V14 V9 79.8(2) . .
O27 V14 V9 78.8(3) . .
O31 V14 V9 30.1(2) . .
O19 V14 V9 45.92(17) . .
V13 V14 V9 93.75(8) . .
O2 V14 V6 133.7(4) . .
O11 V14 V6 82.4(3) . .
O13 V14 V6 31.2(2) . .
O27 V14 V6 123.4(3) . .
O31 V14 V6 83.2(3) . .
O19 V14 V6 46.91(19) . .
V13 V14 V6 60.22(7) . .
V9 V14 V6 62.96(7) . .
O2 V14 K2 66.1(4) . 2
O11 V14 K2 129.8(3) . 2
O13 V14 K2 48.1(2) . 2
O27 V14 K2 141.2(2) . 2
O31 V14 K2 64.1(2) . 2
O19 V14 K2 111.7(2) . 2
V13 V14 K2 130.50(10) . 2
V9 V14 K2 81.53(8) . 2
V6 V14 K2 74.38(8) . 2
O1 V15 O12 103.5(4) . .
O1 V15 O8 104.0(5) . .
O12 V15 O8 92.5(4) . .
O1 V15 O6 102.1(5) . .
O12 V15 O6 88.4(4) . .
O8 V15 O6 153.0(4) . .
O1 V15 O7 102.3(4) . .
O12 V15 O7 153.9(4) . .
O8 V15 O7 85.1(4) . .
O6 V15 O7 82.5(3) . .
O1 V15 O32 176.5(4) . .
O12 V15 O32 79.4(3) . .
O8 V15 O32 77.7(3) . .
O6 V15 O32 76.0(3) . .
O7 V15 O32 74.6(3) . .
O1 V15 V11 135.3(4) . .
O12 V15 V11 32.0(3) . .
O8 V15 V11 81.7(3) . .
O6 V15 V11 84.9(3) . .
O7 V15 V11 122.3(3) . .
O32 V15 V11 47.70(17) . .
O1 V15 V5 131.8(4) . .
O12 V15 V5 80.9(3) . .
O8 V15 V5 123.9(3) . .
O6 V15 V5 29.8(2) . .
O7 V15 V5 79.0(3) . .
O32 V15 V5 46.3(2) . .
V11 V15 V5 63.78(7) . .
O1 V15 V7 134.5(4) . .
O12 V15 V7 82.9(3) . .
O8 V15 V7 30.6(3) . .
O6 V15 V7 123.3(3) . .
O7 V15 V7 81.9(3) . .
O32 V15 V7 47.4(2) . .
V11 V15 V7 59.85(7) . .
V5 V15 V7 93.65(8) . .
O1 V15 V4 131.7(4) . .
O12 V15 V4 124.7(3) . .
O8 V15 V4 79.1(3) . .
O6 V15 V4 78.3(2) . .
O7 V15 V4 29.4(2) . .
O32 V15 V4 45.27(17) . .
V11 V15 V4 92.92(8) . .
V5 V15 V4 61.41(6) . .
V7 V15 V4 62.47(7) . .
V2 O38 Nd1 153.6(4) . 4_656
V2 O37 K2 138.9(4) . .
V10 O36 K2 130.7(4) . .
Mn1 O35 V11 101.2(4) . .
Mn1 O35 V13 102.2(3) . .
V11 O35 V13 153.2(4) . .
Mn1 O35 V2 104.5(3) . .
V11 O35 V2 93.8(3) . .
V13 O35 V2 92.8(3) . .
V9 O34 V8 109.1(4) . .
V9 O34 V10 110.9(4) . .
V8 O34 V10 108.0(3) . .
V4 O33 V8 108.5(4) . .
V4 O33 V5 110.4(4) . .
V8 O33 V5 108.0(4) . .
Mn1 O32 V4 97.7(3) . .
Mn1 O32 V5 96.5(3) . .
V4 O32 V5 90.5(3) . .
Mn1 O32 V7 94.3(3) . .
V4 O32 V7 91.2(3) . .
V5 O32 V7 168.8(4) . .
Mn1 O32 V11 92.5(3) . .
V4 O32 V11 169.1(4) . .
V5 O32 V11 91.9(3) . .
V7 O32 V11 84.5(3) . .
Mn1 O32 V15 175.9(4) . .
V4 O32 V15 86.0(3) . .
V5 O32 V15 85.0(3) . .
V7 O32 V15 84.1(3) . .
V11 O32 V15 83.6(2) . .
V9 O31 V14 114.0(4) . .
V9 O31 K2 120.9(4) . 2
V14 O31 K2 83.2(3) . 2
Mn1 O30 V9 98.1(3) . .
Mn1 O30 V4 98.0(3) . .
V9 O30 V4 163.8(3) . .
Mn1 O30 V12 100.7(3) . .
V9 O30 V12 87.8(3) . .
V4 O30 V12 88.6(3) . .
Mn1 O30 V8 98.8(3) . .
V9 O30 V8 89.3(3) . .
V4 O30 V8 88.8(3) . .
V12 O30 V8 160.5(3) . .
V6 O29 V13 115.6(4) . .
V12 O28 Nd1 141.0(4) . .
V12 O28 K1 104.4(4) . 3_655
Nd1 O28 K1 113.7(3) . 3_655
V10 O27 V14 115.8(5) . .
Mn1 O26 V6 100.8(3) . .
Mn1 O26 V7 101.6(3) . .
V6 O26 V7 153.7(4) . .
Mn1 O26 V12 103.0(3) . .
V6 O26 V12 94.4(3) . .
V7 O26 V12 93.9(3) . .
V12 O25 K1 144.1(4) . .
V12 O25 K1 95.8(3) . 3_655
K1 O25 K1 118.6(3) . 3_655
V10 O24 V2 110.3(4) . .
V10 O24 V13 112.8(4) . .
V2 O24 V13 104.9(3) . .
V2 O23 V5 109.8(4) . .
V2 O23 V11 104.4(4) . .
V5 O23 V11 111.8(4) . .
Mn1 O22 V10 98.7(3) . .
Mn1 O22 V5 98.6(3) . .
V10 O22 V5 162.0(4) . .
Mn1 O22 V8 99.5(3) . .
V10 O22 V8 91.0(3) . .
V5 O22 V8 90.9(3) . .
Mn1 O22 V2 98.8(3) . .
V10 O22 V2 86.3(3) . .
V5 O22 V2 86.3(2) . .
V8 O22 V2 161.6(4) . .
V9 O21 Nd1 130.1(4) . .
V11 O20 V7 116.2(4) . .
Mn1 O19 V9 96.8(3) . .
Mn1 O19 V10 95.6(3) . .
V9 O19 V10 90.2(3) . .
Mn1 O19 V6 94.0(3) . .
V9 O19 V6 91.9(3) . .
V10 O19 V6 169.9(4) . .
Mn1 O19 V13 93.6(3) . .
V9 O19 V13 169.4(4) . .
V10 O19 V13 90.7(3) . .
V6 O19 V13 85.4(3) . .
Mn1 O19 V14 177.2(4) . .
V9 O19 V14 85.8(2) . .
V10 O19 V14 85.3(3) . .
V6 O19 V14 84.9(3) . .
V13 O19 V14 83.8(3) . .
V12 O17 V9 107.3(4) . .
V12 O17 V6 104.8(4) . .
V9 O17 V6 111.7(4) . .
V4 O16 Nd1 131.3(4) . .
V8 O15 Nd1 138.1(4) . .
V8 O14 K2 134.6(4) . .
V6 O13 V14 116.5(4) . .
V6 O13 K2 126.0(4) . 2
V14 O13 K2 102.3(3) . 2
V15 O12 V11 116.8(4) . .
V13 O11 V14 115.7(4) . .
V6 O10 K1 136.9(5) . .
V7 O8 V15 117.3(5) . .
V4 O7 V15 114.8(4) . .
V5 O6 V15 115.9(5) . .
V7 O5 K1 138.6(5) . .
V5 O4 K2 131.9(5) . .
V12 O3 V4 108.2(4) . .
V12 O3 V7 104.9(4) . .
V4 O3 V7 111.2(4) . .
V14 O2 K2 88.2(4) . 2
C1 O1W Nd1 144.4(11) . .
Nd1 O8W K1 102.8(3) . 3_655
O37 K2 O4 65.0(3) . .
O37 K2 O13 167.4(3) . 2_545
O4 K2 O13 116.9(3) . 2_545
O37 K2 O7W 96.3(3) . .
O4 K2 O7W 158.9(3) . .
O13 K2 O7W 83.6(3) 2_545 .
O37 K2 O14 99.7(2) . .
O4 K2 O14 66.2(2) . .
O13 K2 O14 71.3(2) 2_545 .
O7W K2 O14 129.8(4) . .
O37 K2 O36 64.2(2) . .
O4 K2 O36 97.4(3) . .
O13 K2 O36 103.4(2) 2_545 .
O7W K2 O36 81.7(3) . .
O14 K2 O36 63.9(2) . .
O37 K2 O6W 76.5(4) . .
O4 K2 O6W 73.8(4) . .
O13 K2 O6W 116.2(4) 2_545 .
O7W K2 O6W 93.1(5) . .
O14 K2 O6W 136.8(4) . .
O36 K2 O6W 139.3(4) . .
O37 K2 O31 142.6(2) . 2_545
O4 K2 O31 101.1(3) . 2_545
O13 K2 O31 50.0(2) 2_545 2_545
O7W K2 O31 88.0(3) . 2_545
O14 K2 O31 105.8(2) . 2_545
O36 K2 O31 152.6(2) . 2_545
O6W K2 O31 66.1(4) . 2_545
O37 K2 O2 132.9(3) . 2_545
O4 K2 O2 67.9(2) . 2_545
O13 K2 O2 50.8(2) 2_545 2_545
O7W K2 O2 129.8(3) . 2_545
O14 K2 O2 60.4(2) . 2_545
O36 K2 O2 123.7(3) . 2_545
O6W K2 O2 90.4(4) . 2_545
O31 K2 O2 48.6(2) 2_545 2_545
O37 K2 V14 157.7(2) . 2_545
O4 K2 V14 93.21(19) . 2_545
O13 K2 V14 29.60(19) 2_545 2_545
O7W K2 V14 104.3(2) . 2_545
O14 K2 V14 73.59(18) . 2_545
O36 K2 V14 126.74(18) . 2_545
O6W K2 V14 93.7(4) . 2_545
O31 K2 V14 32.70(13) 2_545 2_545
O2 K2 V14 25.61(16) 2_545 2_545
O37 K2 V5 56.55(18) . .
O4 K2 V5 17.15(18) . .
O13 K2 V5 121.30(19) 2_545 .
O7W K2 V5 152.1(3) . .
O14 K2 V5 57.98(18) . .
O36 K2 V5 80.25(18) . .
O6W K2 V5 86.9(4) . .
O31 K2 V5 117.09(18) 2_545 .
O2 K2 V5 78.06(17) 2_545 .
V14 K2 V5 103.59(9) 2_545 .
O25 K1 O5W 125.7(4) . .
O25 K1 O28 114.4(2) . 3_655
O5W K1 O28 116.7(4) . 3_655
O25 K1 O5 65.5(3) . .
O5W K1 O5 70.3(4) . .
O28 K1 O5 126.7(3) 3_655 .
O25 K1 O4W 82.9(4) . .
O5W K1 O4W 126.1(5) . .
O28 K1 O4W 75.7(4) 3_655 .
O5 K1 O4W 146.4(4) . .
O25 K1 O10 63.4(3) . .
O5W K1 O10 81.5(4) . .
O28 K1 O10 148.5(3) 3_655 .
O5 K1 O10 82.6(3) . .
O4W K1 O10 72.8(4) . .
O25 K1 O8W 148.8(3) . 3_655
O5W K1 O8W 77.5(4) . 3_655
O28 K1 O8W 58.1(2) 3_655 3_655
O5 K1 O8W 145.1(3) . 3_655
O4W K1 O8W 65.9(4) . 3_655
O10 K1 O8W 106.1(3) . 3_655
O25 K1 O25 61.4(3) . 3_655
O5W K1 O25 159.3(5) . 3_655
O28 K1 O25 53.0(2) 3_655 3_655
O5 K1 O25 100.7(3) . 3_655
O4W K1 O25 71.7(4) . 3_655
O10 K1 O25 116.5(2) . 3_655
O8W K1 O25 104.9(2) 3_655 3_655
O25 K1 V12 87.65(18) . 3_655
O5W K1 V12 142.6(4) . 3_655
O28 K1 V12 26.92(16) 3_655 3_655
O5 K1 V12 119.0(2) . 3_655
O4W K1 V12 68.1(3) . 3_655
O10 K1 V12 133.7(2) . 3_655
O8W K1 V12 79.77(17) 3_655 3_655
O25 K1 V12 26.61(16) 3_655 3_655
O25 K1 Nd1 145.03(19) . 3_655
O5W K1 Nd1 87.9(4) . 3_655
O28 K1 Nd1 30.64(16) 3_655 3_655
O5 K1 Nd1 128.8(2) . 3_655
O4W K1 Nd1 83.7(3) . 3_655
O10 K1 Nd1 140.7(2) . 3_655
O8W K1 Nd1 34.64(18) 3_655 3_655
O25 K1 Nd1 83.68(17) 3_655 3_655
V12 K1 Nd1 57.38(6) 3_655 3_655
O25 K1 K1 32.59(17) . 3_655
O5W K1 K1 153.5(4) . 3_655
O28 K1 K1 81.88(18) 3_655 3_655
O5 K1 K1 83.4(2) . 3_655
O4W K1 K1 74.9(3) . 3_655
O10 K1 K1 91.60(19) . 3_655
O8W K1 K1 128.91(19) 3_655 3_655
O25 K1 K1 28.86(16) 3_655 3_655
V12 K1 K1 55.20(7) 3_655 3_655
Nd1 K1 K1 112.51(10) 3_655 3_655
C1 N1 C2 116(3) . .
C1 N1 C3 117(2) . .
C2 N1 C3 126(3) . .
O1W C1 N1 129(2) . .

loop_
_geom_bond_atom_site_label_1
_geom_bond_atom_site_label_2
_geom_bond_distance
_geom_bond_site_symmetry_2
Nd1 O1W 2.387(10) .
Nd1 O28 2.410(8) .
Nd1 O15 2.473(8) .
Nd1 O3W 2.479(10) .
Nd1 O2W 2.482(9) .
Nd1 O8W 2.524(9) .
Nd1 O38 2.546(7) 4
Nd1 O16 2.603(8) .
Nd1 O21 2.609(8) .
Nd1 K1 4.331(3) 3_655
V2 O37 1.613(8) .
V2 O38 1.637(7) .
V2 O24 1.921(8) .
V2 O23 1.925(8) .
V2 O35 2.280(8) .
V2 O22 2.456(7) .
V2 V13 3.105(3) .
Mn1 O32 1.846(7) .
Mn1 O19 1.851(8) .
Mn1 O30 1.880(7) .
Mn1 O22 1.897(7) .
Mn1 O26 1.910(7) .
Mn1 O35 1.917(7) .
Mn1 V11 3.021(2) .
Mn1 V6 3.038(3) .
Mn1 V13 3.048(3) .
Mn1 V7 3.057(3) .
Mn1 V10 3.068(3) .
Mn1 V4 3.071(3) .
V4 O16 1.614(7) .
V4 O7 1.684(8) .
V4 O33 1.923(8) .
V4 O3 1.931(8) .
V4 O30 2.181(8) .
V4 O32 2.219(7) .
V4 V15 3.115(3) .
V5 O4 1.591(9) .
V5 O6 1.719(9) .
V5 O23 1.936(7) .
V5 O33 1.949(7) .
V5 O22 2.151(8) .
V5 O32 2.258(8) .
V5 V15 3.111(3) .
V5 K2 4.020(4) .
V6 O10 1.581(9) .
V6 O13 1.805(9) .
V6 O29 1.839(7) .
V6 O17 1.999(7) .
V6 O26 2.032(8) .
V6 O19 2.282(8) .
V6 V12 3.108(3) .
V6 V14 3.113(3) .
V6 V13 3.115(3) .
V7 O5 1.593(9) .
V7 O8 1.781(9) .
V7 O20 1.855(8) .
V7 O3 1.982(7) .
V7 O26 2.034(8) .
V7 O32 2.303(8) .
V7 V12 3.098(3) .
V7 V11 3.103(3) .
V7 V15 3.113(3) .
V8 O14 1.608(8) .
V8 O15 1.661(7) .
V8 O34 1.934(8) .
V8 O33 1.942(8) .
V8 O22 2.266(7) .
V8 O30 2.301(8) .
V9 O21 1.636(7) .
V9 O31 1.707(8) .
V9 O17 1.928(8) .
V9 O34 1.932(8) .
V9 O30 2.179(8) .
V9 O19 2.241(7) .
V9 V12 3.102(3) .
V9 V14 3.111(3) .
V10 O36 1.597(8) .
V10 O27 1.733(9) .
V10 O24 1.921(7) .
V10 O34 1.951(7) .
V10 O22 2.141(8) .
V10 O19 2.274(8) .
V11 O9 1.585(8) .
V11 O20 1.800(8) .
V11 O12 1.845(9) .
V11 O35 1.991(8) .
V11 O23 2.031(8) .
V11 O32 2.312(7) .
V11 V15 3.106(3) .
V12 O25 1.602(8) .
V12 O28 1.663(7) .
V12 O17 1.924(8) .
V12 O3 1.926(8) .
V12 O26 2.201(7) .
V12 O30 2.292(8) .
V12 K1 3.559(4) 3_655
V13 O18 1.587(7) .
V13 O11 1.816(8) .
V13 O29 1.843(8) .
V13 O24 1.993(8) .
V13 O35 2.001(8) .
V13 O19 2.309(7) .
V13 V14 3.096(3) .
V14 O2 1.587(9) .
V14 O11 1.841(8) .
V14 O13 1.856(9) .
V14 O27 1.948(9) .
V14 O31 1.997(8) .
V14 O19 2.329(8) .
V14 K2 3.670(4) 2
V15 O1 1.582(9) .
V15 O12 1.803(8) .
V15 O8 1.864(10) .
V15 O6 1.948(10) .
V15 O7 2.008(8) .
V15 O32 2.346(8) .
O38 Nd1 2.546(7) 4_656
O37 K2 2.775(8) .
O36 K2 2.865(9) .
O31 K2 3.324(9) 2
O28 K1 2.759(8) 3_655
O25 K1 2.706(9) .
O25 K1 3.020(8) 3_655
O14 K2 2.832(9) .
O13 K2 2.796(8) 2
O10 K1 2.990(10) .
O5 K1 2.869(10) .
O4 K2 2.779(10) .
O2 K2 3.358(10) 2
O1W C1 1.22(2) .
O4W K1 2.967(16) .
O5W K1 2.719(18) .
O6W K2 2.886(19) .
O7W K2 2.802(13) .
O8W K1 3.004(10) 3_655
K2 O13 2.796(8) 2_545
K2 O31 3.324(9) 2_545
K2 O2 3.358(10) 2_545
K2 V14 3.670(4) 2_545
K1 O28 2.759(8) 3_655
K1 O8W 3.004(10) 3_655
K1 O25 3.020(8) 3_655
K1 V12 3.559(4) 3_655
K1 Nd1 4.331(3) 3_655
K1 K1 4.925(6) 3_655
N1 C1 1.34(2) .
N1 C2 1.36(4) .
N1 C3 1.44(4) .

loop_
_platon_squeeze_void_nr
_platon_squeeze_void_average_x
_platon_squeeze_void_average_y
_platon_squeeze_void_average_z
_platon_squeeze_void_volume
_platon_squeeze_void_count_electrons
1 -0.027 0.000 0.500 202.6 8.7
2 0.018 0.351 0.729 28.5 5.2
3 0.008 0.500 0.000 202.6 8.3
4 -0.018 0.649 0.271 28.6 5.3
5 0.033 0.156 0.889 6.8 3.4
6 0.518 0.149 0.229 28.6 5.3
7 0.482 0.851 0.771 28.6 5.1
8 0.467 0.656 0.611 6.8 2.7
9 0.533 0.344 0.389 6.8 3.2
10 0.967 0.844 0.111 6.8 2.6
